data_4326181
loop_
_publ_author_name
'Min-Xia Yao'
'Zheng-You Wei'
'Zhi-Guo Gu'
'Qi Zheng'
'Yan Xu'
'Jing-Lin Zuo'

_publ_section_title
;
 Syntheses, Structures, and Magnetic Properties of Low-Dimensional
 Heterometallic Complexes Based on the Versatile Building Block
 [(Tp)Cr(CN)3]-
;
_journal_name_full 'Inorganic Chemistry'
_journal_page_first 8636
_journal_page_last 8644
_journal_paper_doi 10.1021/ic2011875
_journal_volume 50
_journal_year 2011
_chemical_formula_sum 'C34 H28 B2 Cr2 Mn N20'
_chemical_formula_weight 897.32
_chemical_name_systematic
; 
 ? 
;
_space_group_IT_number 15
_symmetry_cell_setting monoclinic
_symmetry_space_group_name_Hall '-C 2yc'
_symmetry_space_group_name_H-M 'C 1 2/c 1'
_atom_sites_solution_hydrogens geom
_atom_sites_solution_primary direct
_atom_sites_solution_secondary difmap
_audit_creation_method SHELXL-97
_cell_angle_alpha 90.00
_cell_angle_beta 100.9390(10)
_cell_angle_gamma 90.00
_cell_formula_units_Z 4
_cell_length_a 29.513(2)
_cell_length_b 9.1437(7)
_cell_length_c 14.7447(11)
_cell_measurement_temperature 273(2)
_cell_volume 3906.7(5)
_computing_structure_refinement 'SHELXL-97 (Sheldrick, 1997)'
_computing_structure_solution 'SHELXS-97 (Sheldrick, 1990)'
_diffrn_ambient_temperature 273(2)
_diffrn_measured_fraction_theta_full 0.991
_diffrn_measured_fraction_theta_max 0.991
_diffrn_radiation_monochromator graphite
_diffrn_radiation_source 'fine-focus sealed tube'
_diffrn_radiation_type MoK\a
_diffrn_radiation_wavelength 0.71073
_diffrn_reflns_av_R_equivalents 0.0368
_diffrn_reflns_av_sigmaI/netI 0.0347
_diffrn_reflns_limit_h_max 35
_diffrn_reflns_limit_h_min -35
_diffrn_reflns_limit_k_max 11
_diffrn_reflns_limit_k_min -10
_diffrn_reflns_limit_l_max 17
_diffrn_reflns_limit_l_min -17
_diffrn_reflns_number 13721
_diffrn_reflns_theta_full 25.50
_diffrn_reflns_theta_max 25.50
_diffrn_reflns_theta_min 1.41
_exptl_absorpt_coefficient_mu 0.921
_exptl_absorpt_correction_T_max 0.9135
_exptl_absorpt_correction_T_min 0.8897
_exptl_absorpt_correction_type multi-scan
_exptl_crystal_colour yellow
_exptl_crystal_density_diffrn 1.526
_exptl_crystal_description rhombic
_exptl_crystal_F_000 1820
_exptl_crystal_size_max 0.13
_exptl_crystal_size_mid 0.11
_exptl_crystal_size_min 0.10
_refine_diff_density_max 0.324
_refine_diff_density_min -0.486
_refine_diff_density_rms 0.059
_refine_ls_extinction_method none
_refine_ls_goodness_of_fit_ref 1.034
_refine_ls_hydrogen_treatment constr
_refine_ls_matrix_type full
_refine_ls_number_parameters 267
_refine_ls_number_reflns 3598
_refine_ls_number_restraints 0
_refine_ls_restrained_S_all 1.034
_refine_ls_R_factor_all 0.0402
_refine_ls_R_factor_gt 0.0304
_refine_ls_shift/su_max 0.000
_refine_ls_shift/su_mean 0.000
_refine_ls_structure_factor_coef Fsqd
_refine_ls_weighting_details 'calc w=1/[\s^2^(Fo^2^)+(0.0359P)^2^+4.0867P] where P=(Fo^2^+2Fc^2^)/3'
_refine_ls_weighting_scheme calc
_refine_ls_wR_factor_gt 0.0750
_refine_ls_wR_factor_ref 0.0785
_reflns_number_gt 3003
_reflns_number_total 3598
_reflns_threshold_expression >2sigma(I)
_cod_data_source_file ic2011875_si_002_5.cif
_cod_data_source_block 5
_cod_original_cell_volume 3906.6(5)
_cod_database_code 4326181

loop_
_symmetry_equiv_pos_as_xyz
'x, y, z'
'-x, y, -z+1/2'
'x+1/2, y+1/2, z'
'-x+1/2, y+1/2, -z+1/2'
'-x, -y, -z'
'x, -y, z-1/2'
'-x+1/2, -y+1/2, -z'
'x+1/2, -y+1/2, z-1/2'

loop_
_atom_site_label
_atom_site_type_symbol
_atom_site_fract_x
_atom_site_fract_y
_atom_site_fract_z
_atom_site_U_iso_or_equiv
_atom_site_adp_type
_atom_site_occupancy
_atom_site_symmetry_multiplicity
_atom_site_calc_flag
_atom_site_refinement_flags
B1 B 0.17838(6) 0.4585(2) 0.10748(13) 0.0223(4) Uani 1 1 d .
H200 H 0.1995 0.5416 0.1209 0.027 Uiso 1 1 d R
C1 C 0.05342(5) 0.43641(19) 0.06141(11) 0.0259(4) Uani 1 1 d .
H1 H 0.0258 0.3851 0.0459 0.031 Uiso 1 1 calc R
C2 C 0.05699(6) 0.58397(19) 0.08411(12) 0.0296(4) Uani 1 1 d .
H2 H 0.0330 0.6492 0.0864 0.036 Uiso 1 1 calc R
C3 C 0.10332(6) 0.61264(18) 0.10239(11) 0.0260(4) Uani 1 1 d .
H3 H 0.1168 0.7029 0.1197 0.031 Uiso 1 1 calc R
C4 C 0.17861(5) 0.12479(19) 0.24152(11) 0.0265(4) Uani 1 1 d .
H4 H 0.1681 0.0308 0.2498 0.032 Uiso 1 1 calc R
C5 C 0.21080(6) 0.2003(2) 0.30529(12) 0.0329(5) Uani 1 1 d .
H5 H 0.2256 0.1682 0.3632 0.039 Uiso 1 1 calc R
C6 C 0.21610(5) 0.3323(2) 0.26462(11) 0.0281(4) Uani 1 1 d .
H6 H 0.2358 0.4070 0.2905 0.034 Uiso 1 1 calc R
C7 C 0.18612(5) 0.23813(18) -0.09373(11) 0.0224(4) Uani 1 1 d .
H7 H 0.1776 0.1576 -0.1316 0.027 Uiso 1 1 calc R
C8 C 0.21920(5) 0.34028(18) -0.10589(12) 0.0273(4) Uani 1 1 d .
H8 H 0.2367 0.3422 -0.1522 0.033 Uiso 1 1 calc R
C9 C 0.22057(5) 0.43814(18) -0.03447(12) 0.0252(4) Uani 1 1 d .
H9 H 0.2396 0.5198 -0.0237 0.030 Uiso 1 1 calc R
C10 C 0.07384(5) 0.14461(16) -0.08163(11) 0.0195(4) Uani 1 1 d .
C11 C 0.07363(5) 0.07191(17) 0.11082(11) 0.0211(4) Uani 1 1 d .
C12 C 0.15406(5) -0.02268(17) 0.03240(11) 0.0220(4) Uani 1 1 d .
C13 C 0.08418(5) -0.22070(18) -0.14365(12) 0.0251(4) Uani 1 1 d .
H13 H 0.0963 -0.1301 -0.1232 0.030 Uiso 1 1 calc R
C14 C 0.11166(5) -0.34290(18) -0.12181(12) 0.0262(4) Uani 1 1 d .
H14 H 0.1415 -0.3346 -0.0881 0.031 Uiso 1 1 calc R
C15 C 0.09364(6) -0.47683(18) -0.15130(12) 0.0275(4) Uani 1 1 d .
H15 H 0.1112 -0.5613 -0.1381 0.033 Uiso 1 1 calc R
C16 C 0.04895(6) -0.48435(18) -0.20098(12) 0.0265(4) Uani 1 1 d .
H16 H 0.0360 -0.5745 -0.2203 0.032 Uiso 1 1 calc R
C17 C 0.02360(5) -0.35727(17) -0.22186(10) 0.0193(4) Uani 1 1 d .
Cr1 Cr 0.120409(8) 0.17292(3) 0.043657(17) 0.01666(6) Uani 1 1 d .
Mn1 Mn 0.0000 -0.02041(3) -0.2500 0.01560(8) Uani 1 2 d S
N1 N 0.09530(4) 0.37889(14) 0.06510(9) 0.0195(3) Uani 1 1 d .
N2 N 0.12615(4) 0.48928(14) 0.09116(9) 0.0211(3) Uani 1 1 d .
N3 N 0.16504(4) 0.20683(14) 0.16651(9) 0.0204(3) Uani 1 1 d .
N4 N 0.18824(4) 0.33608(14) 0.18118(9) 0.0209(3) Uani 1 1 d .
N5 N 0.16825(4) 0.27213(14) -0.01972(9) 0.0183(3) Uani 1 1 d .
N6 N 0.18984(4) 0.39638(14) 0.01709(9) 0.0195(3) Uani 1 1 d .
N7 N 0.04764(4) 0.12109(14) -0.14832(9) 0.0215(3) Uani 1 1 d .
N8 N 0.04806(4) 0.02187(15) 0.15182(9) 0.0248(3) Uani 1 1 d .
N9 N 0.17731(5) -0.12299(16) 0.03129(11) 0.0318(4) Uani 1 1 d .
N10 N 0.04109(4) -0.22537(14) -0.19250(9) 0.0200(3) Uani 1 1 d .

loop_
_atom_site_aniso_label
_atom_site_aniso_U_11
_atom_site_aniso_U_22
_atom_site_aniso_U_33
_atom_site_aniso_U_23
_atom_site_aniso_U_13
_atom_site_aniso_U_12
B1 0.0169(8) 0.0222(9) 0.0276(10) -0.0031(8) 0.0039(7) -0.0039(7)
C1 0.0183(7) 0.0350(9) 0.0247(9) -0.0002(7) 0.0054(7) 0.0027(7)
C2 0.0260(8) 0.0331(9) 0.0301(9) -0.0026(8) 0.0061(7) 0.0119(7)
C3 0.0340(8) 0.0211(8) 0.0234(9) -0.0015(7) 0.0068(7) 0.0029(7)
C4 0.0282(8) 0.0299(9) 0.0220(8) 0.0073(7) 0.0064(7) 0.0054(7)
C5 0.0278(8) 0.0508(11) 0.0191(9) 0.0033(8) 0.0022(7) 0.0154(8)
C6 0.0197(7) 0.0427(10) 0.0206(8) -0.0112(8) 0.0005(7) 0.0058(7)
C7 0.0260(7) 0.0222(8) 0.0204(8) 0.0035(7) 0.0081(6) 0.0060(7)
C8 0.0267(8) 0.0271(9) 0.0327(9) 0.0100(7) 0.0172(7) 0.0062(7)
C9 0.0186(7) 0.0236(8) 0.0347(10) 0.0091(7) 0.0083(7) -0.0010(7)
C10 0.0190(7) 0.0165(8) 0.0248(8) 0.0016(7) 0.0086(6) 0.0008(6)
C11 0.0214(7) 0.0229(8) 0.0191(8) -0.0008(7) 0.0039(6) -0.0007(7)
C12 0.0190(7) 0.0226(8) 0.0247(8) 0.0027(7) 0.0047(6) -0.0068(6)
C13 0.0218(7) 0.0230(8) 0.0297(9) 0.0011(7) 0.0027(7) 0.0001(7)
C14 0.0227(8) 0.0288(9) 0.0263(9) 0.0060(7) 0.0024(7) 0.0048(7)
C15 0.0326(8) 0.0241(9) 0.0258(9) 0.0061(7) 0.0058(7) 0.0114(7)
C16 0.0328(8) 0.0173(8) 0.0286(9) -0.0003(7) 0.0037(7) 0.0011(7)
C17 0.0247(7) 0.0193(8) 0.0159(7) 0.0006(6) 0.0088(6) -0.0008(6)
Cr1 0.01449(11) 0.01881(13) 0.01703(13) 0.00118(10) 0.00385(9) -0.00187(9)
Mn1 0.01377(14) 0.01500(16) 0.01816(16) 0.000 0.00339(12) 0.000
N1 0.0163(6) 0.0235(7) 0.0189(7) -0.0004(6) 0.0041(5) -0.0016(5)
N2 0.0205(6) 0.0214(7) 0.0215(7) -0.0006(6) 0.0042(5) -0.0007(5)
N3 0.0189(6) 0.0238(7) 0.0192(7) 0.0015(6) 0.0051(5) -0.0004(5)
N4 0.0178(6) 0.0252(7) 0.0192(7) -0.0044(6) 0.0021(5) -0.0006(5)
N5 0.0158(6) 0.0190(6) 0.0204(7) 0.0015(5) 0.0044(5) -0.0008(5)
N6 0.0150(6) 0.0191(7) 0.0248(7) 0.0019(6) 0.0050(5) -0.0012(5)
N7 0.0184(6) 0.0195(7) 0.0267(7) -0.0020(6) 0.0045(5) -0.0027(5)
N8 0.0224(6) 0.0289(7) 0.0239(7) -0.0014(6) 0.0067(6) -0.0042(6)
N9 0.0281(7) 0.0248(7) 0.0420(9) 0.0005(7) 0.0055(7) -0.0025(6)
N10 0.0194(6) 0.0177(6) 0.0230(7) 0.0019(6) 0.0041(5) -0.0005(5)

loop_
_atom_type_symbol
_atom_type_description
_atom_type_scat_dispersion_real
_atom_type_scat_dispersion_imag
_atom_type_scat_source
C C 0.0033 0.0016 'International Tables Vol C Tables 4.2.6.8 and 6.1.1.4'
H H 0.0000 0.0000 'International Tables Vol C Tables 4.2.6.8 and 6.1.1.4'
B B 0.0013 0.0007 'International Tables Vol C Tables 4.2.6.8 and 6.1.1.4'
Cr Cr 0.3209 0.6236 'International Tables Vol C Tables 4.2.6.8 and 6.1.1.4'
Mn Mn 0.3368 0.7283 'International Tables Vol C Tables 4.2.6.8 and 6.1.1.4'
N N 0.0061 0.0033 'International Tables Vol C Tables 4.2.6.8 and 6.1.1.4'

loop_
_geom_angle_atom_site_label_1
_geom_angle_atom_site_label_2
_geom_angle_atom_site_label_3
_geom_angle
_geom_angle_site_symmetry_1
_geom_angle_site_symmetry_3
N2 B1 N6 108.00(13) . .
N2 B1 N4 106.92(13) . .
N6 B1 N4 107.29(13) . .
N2 B1 H200 118.0 . .
N6 B1 H200 102.9 . .
N4 B1 H200 113.1 . .
N1 C1 C2 110.21(14) . .
N1 C1 H1 124.9 . .
C2 C1 H1 124.9 . .
C3 C2 C1 105.12(15) . .
C3 C2 H2 127.4 . .
C1 C2 H2 127.4 . .
N2 C3 C2 108.75(15) . .
N2 C3 H3 125.6 . .
C2 C3 H3 125.6 . .
N3 C4 C5 109.98(15) . .
N3 C4 H4 125.0 . .
C5 C4 H4 125.0 . .
C6 C5 C4 105.20(15) . .
C6 C5 H5 127.4 . .
C4 C5 H5 127.4 . .
N4 C6 C5 108.81(15) . .
N4 C6 H6 125.6 . .
C5 C6 H6 125.6 . .
N5 C7 C8 110.22(15) . .
N5 C7 H7 124.9 . .
C8 C7 H7 124.9 . .
C9 C8 C7 104.95(15) . .
C9 C8 H8 127.5 . .
C7 C8 H8 127.5 . .
N6 C9 C8 108.85(14) . .
N6 C9 H9 125.6 . .
C8 C9 H9 125.6 . .
N7 C10 Cr1 175.88(14) . .
N8 C11 Cr1 176.15(14) . .
N9 C12 Cr1 171.98(13) . .
N10 C13 C14 123.72(15) . .
N10 C13 H13 118.1 . .
C14 C13 H13 118.1 . .
C15 C14 C13 118.20(15) . .
C15 C14 H14 120.9 . .
C13 C14 H14 120.9 . .
C14 C15 C16 119.03(15) . .
C14 C15 H15 120.5 . .
C16 C15 H15 120.5 . .
C15 C16 C17 119.78(15) . .
C15 C16 H16 120.1 . .
C17 C16 H16 120.1 . .
N10 C17 C16 121.37(13) . .
N10 C17 C17 116.21(8) . 2_554
C16 C17 C17 122.42(9) . 2_554
N5 Cr1 N3 87.32(5) . .
N5 Cr1 C11 178.37(5) . .
N3 Cr1 C11 91.14(6) . .
N5 Cr1 C12 87.89(6) . .
N3 Cr1 C12 87.93(6) . .
C11 Cr1 C12 91.53(6) . .
N5 Cr1 N1 87.96(5) . .
N3 Cr1 N1 85.19(5) . .
C11 Cr1 N1 92.43(6) . .
C12 Cr1 N1 172.12(5) . .
N5 Cr1 C10 92.64(6) . .
N3 Cr1 C10 178.23(6) . .
C11 Cr1 C10 88.93(6) . .
C12 Cr1 C10 93.84(6) . .
N1 Cr1 C10 93.04(5) . .
N8 Mn1 N8 179.31(7) 5 6
N8 Mn1 N7 87.98(5) 5 .
N8 Mn1 N7 92.42(5) 6 .
N8 Mn1 N7 92.42(5) 5 2_554
N8 Mn1 N7 87.98(5) 6 2_554
N7 Mn1 N7 110.08(7) . 2_554
N8 Mn1 N10 82.98(5) 5 2_554
N8 Mn1 N10 96.45(5) 6 2_554
N7 Mn1 N10 158.14(5) . 2_554
N7 Mn1 N10 90.22(4) 2_554 2_554
N8 Mn1 N10 96.45(5) 5 .
N8 Mn1 N10 82.98(5) 6 .
N7 Mn1 N10 90.22(4) . .
N7 Mn1 N10 158.14(5) 2_554 .
N10 Mn1 N10 71.18(6) 2_554 .
C1 N1 N2 106.44(13) . .
C1 N1 Cr1 135.06(11) . .
N2 N1 Cr1 118.49(9) . .
C3 N2 N1 109.47(12) . .
C3 N2 B1 130.26(13) . .
N1 N2 B1 120.20(12) . .
C4 N3 N4 107.06(12) . .
C4 N3 Cr1 133.55(11) . .
N4 N3 Cr1 119.38(9) . .
C6 N4 N3 108.95(13) . .
C6 N4 B1 131.43(14) . .
N3 N4 B1 119.58(12) . .
C7 N5 N6 106.97(12) . .
C7 N5 Cr1 133.11(11) . .
N6 N5 Cr1 119.87(10) . .
C9 N6 N5 109.02(13) . .
C9 N6 B1 131.72(13) . .
N5 N6 B1 119.17(12) . .
C10 N7 Mn1 155.21(12) . .
C11 N8 Mn1 156.20(13) . 5
C13 N10 C17 117.88(13) . .
C13 N10 Mn1 123.51(10) . .
C17 N10 Mn1 117.77(9) . .

loop_
_geom_bond_atom_site_label_1
_geom_bond_atom_site_label_2
_geom_bond_distance
_geom_bond_site_symmetry_2
B1 N2 1.540(2) .
B1 N6 1.544(2) .
B1 N4 1.549(2) .
B1 H200 0.9797 .
C1 N1 1.335(2) .
C1 C2 1.389(2) .
C1 H1 0.9300 .
C2 C3 1.368(2) .
C2 H2 0.9300 .
C3 N2 1.340(2) .
C3 H3 0.9300 .
C4 N3 1.334(2) .
C4 C5 1.387(2) .
C4 H4 0.9300 .
C5 C6 1.370(3) .
C5 H5 0.9300 .
C6 N4 1.3443(19) .
C6 H6 0.9300 .
C7 N5 1.336(2) .
C7 C8 1.387(2) .
C7 H7 0.9300 .
C8 C9 1.377(2) .
C8 H8 0.9300 .
C9 N6 1.344(2) .
C9 H9 0.9300 .
C10 N7 1.1499(19) .
C10 Cr1 2.0988(15) .
C11 N8 1.148(2) .
C11 Cr1 2.0635(16) .
C12 N9 1.147(2) .
C12 Cr1 2.0677(16) .
C13 N10 1.3380(19) .
C13 C14 1.382(2) .
C13 H13 0.9300 .
C14 C15 1.373(2) .
C14 H14 0.9300 .
C15 C16 1.384(2) .
C15 H15 0.9300 .
C16 C17 1.385(2) .
C16 H16 0.9300 .
C17 N10 1.3504(19) .
C17 C17 1.480(3) 2_554
Cr1 N5 2.0471(13) .
Cr1 N3 2.0510(12) .
Cr1 N1 2.0700(13) .
Mn1 N8 2.2107(14) 5
Mn1 N8 2.2107(14) 6
Mn1 N7 2.2581(13) .
Mn1 N7 2.2581(13) 2_554
Mn1 N10 2.3047(13) 2_554
Mn1 N10 2.3047(13) .
N1 N2 1.3647(17) .
N3 N4 1.3623(18) .
N5 N6 1.3639(17) .
N8 Mn1 2.2107(14) 5
